data_7005311
loop_
_publ_author_name
'Ismayilov, Rayyat Huseyn'
'Wang, Wen-Zhen'
'Lee, Gene-Hsiang'
'Wang, Rui-Ren'
'Liu, Isiah Po-Chun'
'Yeh, Chen-Yu'
'Peng, Shie-Ming'

_publ_section_title
;
 New versatile ligand family, pyrazine-modulated
 oligo-alpha-pyridylamino ligands, from coordination polymer to
 extended metal atom chains.
;
_journal_issue 27
_journal_name_full 'Dalton transactions (Cambridge, England : 2003)'
_journal_page_first 2898
_journal_page_last 2907
_journal_paper_doi 10.1039/b700533d
_journal_year 2007
_chemical_formula_sum 'C35.25 H32 Cl2.5 N20 Ni3 O0.75'
_chemical_formula_weight 1012.56
_chemical_name_systematic
;
?
;
_space_group_IT_number 13
_symmetry_cell_setting monoclinic
_symmetry_space_group_name_Hall '-P 2yc'
_symmetry_space_group_name_H-M 'P 1 2/c 1'
_atom_sites_solution_hydrogens geom
_atom_sites_solution_primary direct
_atom_sites_solution_secondary difmap
_audit_creation_method SHELXL-97
_cell_angle_alpha 90.00
_cell_angle_beta 108.0440(13)
_cell_angle_gamma 90.00
_cell_formula_units_Z 4
_cell_length_a 19.2247(3)
_cell_length_b 10.3082(2)
_cell_length_c 21.5836(4)
_cell_measurement_reflns_used all
_cell_measurement_temperature 150(2)
_cell_measurement_theta_max 27.50
_cell_measurement_theta_min 1.00
_cell_volume 4066.91(13)
_computing_cell_refinement DENZO-SMN
_computing_data_collection 'NONIUS COLLECT'
_computing_data_reduction DENZO-SMN
_computing_molecular_graphics SHELXTL
_computing_publication_material SHELXTL
_computing_structure_refinement 'SHELXL-97 (Sheldrick, 1997)'
_computing_structure_solution 'SHELXS-97 (Sheldrick, 1990)'
_diffrn_ambient_temperature 150(2)
_diffrn_measured_fraction_theta_full 0.998
_diffrn_measured_fraction_theta_max 0.998
_diffrn_measurement_device_type 'NONIUS KappaCCD'
_diffrn_measurement_method '\w scans'
_diffrn_radiation_monochromator graphite
_diffrn_radiation_source 'fine-focus sealed tube'
_diffrn_radiation_type MoK\a
_diffrn_radiation_wavelength 0.71073
_diffrn_reflns_av_R_equivalents 0.0870
_diffrn_reflns_av_sigmaI/netI 0.0881
_diffrn_reflns_limit_h_max 23
_diffrn_reflns_limit_h_min -24
_diffrn_reflns_limit_k_max 13
_diffrn_reflns_limit_k_min -13
_diffrn_reflns_limit_l_max 28
_diffrn_reflns_limit_l_min -25
_diffrn_reflns_number 42288
_diffrn_reflns_theta_full 27.50
_diffrn_reflns_theta_max 27.50
_diffrn_reflns_theta_min 1.11
_exptl_absorpt_coefficient_mu 1.598
_exptl_absorpt_correction_T_max 0.927
_exptl_absorpt_correction_T_min 0.780
_exptl_absorpt_correction_type multi-scan
_exptl_crystal_colour dark-purple
_exptl_crystal_density_diffrn 1.654
_exptl_crystal_density_method 'not measured'
_exptl_crystal_description plate
_exptl_crystal_F_000 2064
_exptl_crystal_size_max 0.25
_exptl_crystal_size_mid 0.13
_exptl_crystal_size_min 0.05
_refine_diff_density_max 0.970
_refine_diff_density_min -0.697
_refine_diff_density_rms 0.101
_refine_ls_extinction_method none
_refine_ls_goodness_of_fit_ref 0.977
_refine_ls_hydrogen_treatment constr
_refine_ls_matrix_type full
_refine_ls_number_parameters 543
_refine_ls_number_reflns 9312
_refine_ls_number_restraints 6
_refine_ls_restrained_S_all 0.979
_refine_ls_R_factor_all 0.1128
_refine_ls_R_factor_gt 0.0489
_refine_ls_shift/su_max 0.030
_refine_ls_shift/su_mean 0.001
_refine_ls_structure_factor_coef Fsqd
_refine_ls_weighting_details 'calc w=1/[\s^2^(Fo^2^)+(0.0627P)^2^+2.5164P] where P=(Fo^2^+2Fc^2^)/3'
_refine_ls_weighting_scheme calc
_refine_ls_wR_factor_gt 0.1082
_refine_ls_wR_factor_ref 0.1335
_reflns_number_gt 5403
_reflns_number_total 9312
_reflns_threshold_expression >2sigma(I)
_cod_data_source_file b700533d.txt
_cod_data_source_block ic10670
_cod_depositor_comments
;
The following automatic conversions were performed:
'_symmetry_cell_setting' value 'Monoclinic' changed to 'monoclinic'
according to '/home/saulius/struct/CIF-dictionaries/cif_core.dic'
dictionary named 'cif_core.dic' version 2.4.1 from 2010-06-29.

Automatic conversion script
Id: cif_fix_enum 1527 2010-12-29 10:47:43Z saulius 
;
_cod_original_cell_volume 4066.90(13)
_cod_original_sg_symbol_H-M P2/c
_cod_original_formula_sum 'C35.25 H32 Cl2.50 N20 Ni3 O0.75'
_cod_database_code 7005311

loop_
_symmetry_equiv_pos_as_xyz
'x, y, z'
'-x, y, -z+1/2'
'-x, -y, -z'
'x, -y, z-1/2'

loop_
_atom_site_label
_atom_site_type_symbol
_atom_site_fract_x
_atom_site_fract_y
_atom_site_fract_z
_atom_site_U_iso_or_equiv
_atom_site_adp_type
_atom_site_occupancy
_atom_site_symmetry_multiplicity
_atom_site_calc_flag
_atom_site_refinement_flags
_atom_site_disorder_assembly
_atom_site_disorder_group
Ni1 Ni 0.39625(3) 0.22965(5) 0.29296(2) 0.02732(15) Uani 1 1 d . . .
Ni2 Ni 0.5000 0.23362(7) 0.2500 0.02460(18) Uani 1 2 d S . .
Cl1 Cl 0.29640(6) 0.22476(11) 0.32970(5) 0.0382(3) Uani 1 1 d . . .
N1 N 0.34197(19) 0.2972(3) 0.19982(16) 0.0289(8) Uani 1 1 d . . .
N2 N 0.45342(18) 0.3633(3) 0.18988(15) 0.0261(8) Uani 1 1 d . . .
N3 N 0.56434(19) 0.4160(3) 0.17453(15) 0.0281(8) Uani 1 1 d . . .
N4 N 0.2691(2) 0.3695(4) 0.07125(17) 0.0383(9) Uani 1 1 d . . .
N5 N 0.5103(2) 0.6592(3) 0.12458(17) 0.0368(9) Uani 1 1 d . . .
N6 N 0.38679(19) 0.0406(3) 0.25516(16) 0.0289(8) Uani 1 1 d . . .
N7 N 0.45505(18) 0.1042(3) 0.18908(15) 0.0256(8) Uani 1 1 d . . .
N8 N 0.5248(2) 0.1634(3) 0.12323(16) 0.0295(8) Uani 1 1 d . . .
N9 N 0.3733(2) -0.2100(3) 0.20376(18) 0.0366(9) Uani 1 1 d . . .
N10 N 0.4134(2) 0.0906(4) 0.01120(17) 0.0423(10) Uani 1 1 d . . .
C1 C 0.2692(2) 0.2780(4) 0.1721(2) 0.0333(10) Uani 1 1 d . . .
H1A H 0.2420 0.2386 0.1971 0.040 Uiso 1 1 calc R . .
C2 C 0.2336(3) 0.3138(4) 0.1090(2) 0.0375(11) Uani 1 1 d . . .
H2A H 0.1825 0.2988 0.0915 0.045 Uiso 1 1 calc R . .
C3 C 0.3398(2) 0.3886(4) 0.0976(2) 0.0333(10) Uani 1 1 d . . .
H3A H 0.3663 0.4266 0.0716 0.040 Uiso 1 1 calc R . .
C4 C 0.3785(2) 0.3547(4) 0.16306(19) 0.0288(9) Uani 1 1 d . . .
C5 C 0.4946(2) 0.4509(4) 0.16886(19) 0.0276(9) Uani 1 1 d . . .
C6 C 0.4703(3) 0.5757(4) 0.1460(2) 0.0327(10) Uani 1 1 d . . .
H6A H 0.4229 0.6018 0.1458 0.039 Uiso 1 1 calc R . .
C7 C 0.5780(3) 0.6198(4) 0.1279(2) 0.0384(11) Uani 1 1 d . . .
H7A H 0.6079 0.6751 0.1117 0.046 Uiso 1 1 calc R . .
C8 C 0.6052(2) 0.5021(4) 0.15408(19) 0.0317(10) Uani 1 1 d . . .
H8A H 0.6544 0.4806 0.1579 0.038 Uiso 1 1 calc R . .
C9 C 0.3537(2) -0.0538(4) 0.2777(2) 0.0330(10) Uani 1 1 d . . .
H9A H 0.3352 -0.0357 0.3128 0.040 Uiso 1 1 calc R . .
C10 C 0.3457(2) -0.1764(4) 0.2516(2) 0.0355(11) Uani 1 1 d . . .
H10A H 0.3198 -0.2395 0.2679 0.043 Uiso 1 1 calc R . .
C11 C 0.4077(2) -0.1179(4) 0.1825(2) 0.0333(10) Uani 1 1 d . . .
H11A H 0.4284 -0.1384 0.1491 0.040 Uiso 1 1 calc R . .
C12 C 0.4151(2) 0.0097(4) 0.20727(19) 0.0280(9) Uani 1 1 d . . .
C13 C 0.4624(2) 0.1088(4) 0.1275(2) 0.0283(9) Uani 1 1 d . . .
C14 C 0.4073(3) 0.0717(4) 0.0704(2) 0.0358(11) Uani 1 1 d . . .
H14A H 0.3643 0.0317 0.0742 0.043 Uiso 1 1 calc R . .
C15 C 0.4755(3) 0.1458(4) 0.0082(2) 0.0382(11) Uani 1 1 d . . .
H15A H 0.4815 0.1606 -0.0333 0.046 Uiso 1 1 calc R . .
C16 C 0.5303(3) 0.1815(4) 0.0628(2) 0.0357(11) Uani 1 1 d . . .
H16A H 0.5734 0.2199 0.0583 0.043 Uiso 1 1 calc R . .
Ni3 Ni -0.01476(3) 0.70549(5) 0.13361(2) 0.02321(14) Uani 1 1 d . . .
Ni4 Ni 0.0000 0.70347(7) 0.2500 0.02077(17) Uani 1 2 d S . .
Cl2 Cl -0.02882(6) 0.70887(10) 0.02368(5) 0.0330(3) Uani 1 1 d . . .
N11 N 0.02915(18) 0.8936(3) 0.15525(15) 0.0255(8) Uani 1 1 d . . .
N12 N 0.07232(18) 0.8335(3) 0.26405(14) 0.0233(7) Uani 1 1 d . . .
N13 N 0.11946(18) 0.7680(3) 0.37193(15) 0.0246(7) Uani 1 1 d . . .
N14 N 0.0964(2) 1.1366(3) 0.18449(17) 0.0403(10) Uani 1 1 d . . .
N15 N 0.2618(2) 0.8259(4) 0.37208(17) 0.0389(9) Uani 1 1 d . . .
N16 N -0.05359(18) 0.5176(3) 0.13903(14) 0.0251(8) Uani 1 1 d . . .
N17 N -0.07207(17) 0.5730(3) 0.23723(14) 0.0227(7) Uani 1 1 d . . .
N18 N -0.09206(18) 0.6357(3) 0.33315(14) 0.0240(7) Uani 1 1 d . . .
N19 N -0.1056(2) 0.2669(3) 0.14578(18) 0.0399(10) Uani 1 1 d . . .
N20 N -0.23875(19) 0.5584(3) 0.28563(17) 0.0324(8) Uani 1 1 d . . .
C17 C 0.0223(3) 0.9851(4) 0.1094(2) 0.0354(11) Uani 1 1 d . . .
H17A H -0.0070 0.9673 0.0659 0.042 Uiso 1 1 calc R . .
C18 C 0.0565(3) 1.1035(4) 0.1234(2) 0.0451(13) Uani 1 1 d . . .
H18A H 0.0518 1.1638 0.0890 0.054 Uiso 1 1 calc R . .
C19 C 0.1009(2) 1.0492(4) 0.2302(2) 0.0309(10) Uani 1 1 d . . .
H19A H 0.1269 1.0709 0.2740 0.037 Uiso 1 1 calc R . .
C20 C 0.0689(2) 0.9247(4) 0.21697(18) 0.0245(9) Uani 1 1 d . . .
C21 C 0.1318(2) 0.8228(4) 0.31947(18) 0.0227(9) Uani 1 1 d . . .
C22 C 0.2037(2) 0.8529(4) 0.3214(2) 0.0319(10) Uani 1 1 d . . .
H22A H 0.2111 0.8948 0.2848 0.038 Uiso 1 1 calc R . .
C23 C 0.2481(3) 0.7695(5) 0.4231(2) 0.0381(11) Uani 1 1 d . . .
H23A H 0.2880 0.7479 0.4604 0.046 Uiso 1 1 calc R . .
C24 C 0.1779(2) 0.7418(4) 0.42327(19) 0.0314(10) Uani 1 1 d . . .
H24A H 0.1709 0.7031 0.4608 0.038 Uiso 1 1 calc R . .
C25 C -0.0563(2) 0.4281(4) 0.09284(19) 0.0327(10) Uani 1 1 d . . .
H25A H -0.0392 0.4504 0.0574 0.039 Uiso 1 1 calc R . .
C26 C -0.0828(3) 0.3067(4) 0.0958(2) 0.0395(12) Uani 1 1 d . . .
H26A H -0.0854 0.2477 0.0613 0.047 Uiso 1 1 calc R . .
C27 C -0.1028(2) 0.3539(4) 0.1915(2) 0.0319(10) Uani 1 1 d . . .
H27A H -0.1182 0.3290 0.2276 0.038 Uiso 1 1 calc R . .
C28 C -0.0782(2) 0.4814(4) 0.18900(17) 0.0234(9) Uani 1 1 d . . .
C29 C -0.1186(2) 0.5772(4) 0.27428(18) 0.0250(9) Uani 1 1 d . . .
C30 C -0.1924(2) 0.5372(4) 0.2524(2) 0.0301(10) Uani 1 1 d . . .
H30A H -0.2096 0.4930 0.2119 0.036 Uiso 1 1 calc R . .
C31 C -0.2115(2) 0.6189(4) 0.3437(2) 0.0323(10) Uani 1 1 d . . .
H31A H -0.2431 0.6367 0.3688 0.039 Uiso 1 1 calc R . .
C32 C -0.1400(2) 0.6549(4) 0.36713(19) 0.0275(9) Uani 1 1 d . . .
H32A H -0.1230 0.6950 0.4088 0.033 Uiso 1 1 calc R . .
O1 O 0.2526(3) 0.8331(6) 0.0332(3) 0.1125(19) Uiso 0.75 1 d PD A 1
C33 C 0.2944(6) 0.6610(8) -0.0115(5) 0.092(3) Uiso 0.75 1 d PD A 1
H33A H 0.3260 0.6372 -0.0377 0.138 Uiso 0.75 1 calc PR A 1
H33B H 0.2498 0.6082 -0.0248 0.138 Uiso 0.75 1 calc PR A 1
H33C H 0.3205 0.6455 0.0347 0.138 Uiso 0.75 1 calc PR A 1
C34 C 0.2739(6) 0.8058(8) -0.0219(4) 0.093(3) Uiso 0.75 1 d PD A 1
H34A H 0.3164 0.8592 -0.0229 0.111 Uiso 0.75 1 calc PR A 1
H34B H 0.2332 0.8197 -0.0627 0.111 Uiso 0.75 1 calc PR A 1
C35 C 0.2113(6) 0.9408(10) 0.0037(5) 0.084(4) Uiso 0.75 1 d PD A 1
H35A H 0.1767 0.9164 -0.0392 0.101 Uiso 0.75 1 calc PR A 1
H35B H 0.2437 1.0103 -0.0030 0.101 Uiso 0.75 1 calc PR A 1
C36 C 0.1696(8) 0.9873(15) 0.0489(7) 0.170(7) Uiso 0.75 1 d PD A 1
H36B H 0.1542 1.0774 0.0385 0.256 Uiso 0.75 1 calc PR A 1
H36C H 0.2014 0.9819 0.0942 0.256 Uiso 0.75 1 calc PR A 1
H36D H 0.1264 0.9326 0.0433 0.256 Uiso 0.75 1 calc PR A 1
C37 C 0.2526(3) 0.8331(6) 0.0332(3) 0.1125(19) Uiso 0.25 1 d PD B 2
H37A H 0.2147 0.7660 0.0296 0.135 Uiso 0.25 1 calc PR B 2
H37B H 0.2765 0.8422 0.0807 0.135 Uiso 0.25 1 calc PR B 2
Cl3 Cl 0.3154(4) 0.7411(7) 0.0157(4) 0.083(2) Uiso 0.25 1 d PD B 2
Cl4 Cl 0.2000(7) 0.9619(10) 0.0213(7) 0.123(4) Uiso 0.25 1 d PD B 2

loop_
_atom_site_aniso_label
_atom_site_aniso_U_11
_atom_site_aniso_U_22
_atom_site_aniso_U_33
_atom_site_aniso_U_23
_atom_site_aniso_U_13
_atom_site_aniso_U_12
Ni1 0.0261(3) 0.0244(3) 0.0329(3) -0.0017(2) 0.0112(2) -0.0004(2)
Ni2 0.0254(4) 0.0194(4) 0.0290(4) 0.000 0.0084(3) 0.000
Cl1 0.0345(6) 0.0391(7) 0.0454(6) -0.0029(5) 0.0187(5) -0.0008(5)
N1 0.027(2) 0.0221(19) 0.0365(19) -0.0041(15) 0.0082(16) 0.0002(15)
N2 0.026(2) 0.0211(18) 0.0304(18) 0.0008(14) 0.0067(15) 0.0000(15)
N3 0.028(2) 0.0272(19) 0.0284(18) -0.0005(15) 0.0069(15) -0.0050(16)
N4 0.034(2) 0.037(2) 0.037(2) -0.0032(17) 0.0014(18) 0.0019(18)
N5 0.041(2) 0.026(2) 0.043(2) 0.0048(17) 0.0116(18) 0.0003(18)
N6 0.026(2) 0.029(2) 0.0334(19) -0.0002(16) 0.0123(16) -0.0019(16)
N7 0.0248(19) 0.0243(19) 0.0280(18) 0.0006(14) 0.0087(15) 0.0000(15)
N8 0.036(2) 0.0238(19) 0.0301(19) 0.0017(15) 0.0121(16) 0.0031(16)
N9 0.039(2) 0.024(2) 0.050(2) -0.0034(17) 0.0188(19) -0.0036(17)
N10 0.044(3) 0.044(2) 0.036(2) -0.0005(18) 0.0072(19) 0.006(2)
C1 0.029(3) 0.026(2) 0.044(3) -0.006(2) 0.012(2) 0.000(2)
C2 0.027(3) 0.040(3) 0.042(3) -0.008(2) 0.007(2) -0.002(2)
C3 0.034(3) 0.032(3) 0.032(2) -0.0033(19) 0.008(2) 0.001(2)
C4 0.035(3) 0.018(2) 0.034(2) -0.0037(18) 0.011(2) 0.0005(19)
C5 0.028(2) 0.027(2) 0.028(2) -0.0046(18) 0.0081(18) -0.0006(18)
C6 0.036(3) 0.023(2) 0.039(2) 0.0026(19) 0.010(2) 0.002(2)
C7 0.041(3) 0.032(3) 0.042(3) 0.007(2) 0.013(2) -0.005(2)
C8 0.030(2) 0.030(2) 0.035(2) -0.0001(19) 0.0095(19) -0.003(2)
C9 0.027(2) 0.034(3) 0.038(2) 0.004(2) 0.009(2) -0.003(2)
C10 0.037(3) 0.028(2) 0.044(3) 0.000(2) 0.016(2) -0.004(2)
C11 0.034(3) 0.025(2) 0.044(3) -0.0049(19) 0.016(2) -0.002(2)
C12 0.026(2) 0.025(2) 0.032(2) 0.0015(18) 0.0060(19) 0.0004(18)
C13 0.031(2) 0.017(2) 0.038(2) 0.0010(17) 0.012(2) 0.0030(18)
C14 0.035(3) 0.036(3) 0.033(2) -0.001(2) 0.006(2) 0.002(2)
C15 0.049(3) 0.037(3) 0.030(2) 0.001(2) 0.015(2) 0.004(2)
C16 0.046(3) 0.028(3) 0.038(3) 0.0054(19) 0.022(2) 0.004(2)
Ni3 0.0268(3) 0.0230(3) 0.0205(3) 0.0002(2) 0.0082(2) 0.0016(2)
Ni4 0.0232(4) 0.0189(4) 0.0207(3) 0.000 0.0074(3) 0.000
Cl2 0.0414(7) 0.0357(6) 0.0231(5) 0.0016(4) 0.0119(4) 0.0043(5)
N11 0.031(2) 0.0237(18) 0.0235(17) 0.0030(14) 0.0101(15) 0.0011(15)
N12 0.0275(19) 0.0198(17) 0.0238(17) -0.0021(14) 0.0098(15) -0.0024(15)
N13 0.0257(19) 0.0234(18) 0.0243(17) -0.0001(14) 0.0073(14) -0.0034(15)
N14 0.059(3) 0.025(2) 0.038(2) 0.0019(17) 0.016(2) -0.0080(19)
N15 0.030(2) 0.051(3) 0.035(2) 0.0005(18) 0.0084(17) -0.0054(18)
N16 0.027(2) 0.0238(18) 0.0230(17) -0.0012(14) 0.0053(15) 0.0005(15)
N17 0.0268(19) 0.0207(18) 0.0221(16) -0.0014(14) 0.0099(15) -0.0011(15)
N18 0.029(2) 0.0208(18) 0.0232(17) 0.0013(14) 0.0095(15) -0.0005(15)
N19 0.055(3) 0.027(2) 0.041(2) -0.0087(17) 0.019(2) -0.0074(19)
N20 0.028(2) 0.028(2) 0.044(2) 0.0036(17) 0.0151(17) -0.0015(16)
C17 0.048(3) 0.034(3) 0.026(2) 0.0072(19) 0.014(2) 0.006(2)
C18 0.073(4) 0.028(3) 0.035(3) 0.006(2) 0.018(3) -0.009(3)
C19 0.043(3) 0.022(2) 0.028(2) 0.0013(18) 0.011(2) -0.002(2)
C20 0.028(2) 0.023(2) 0.025(2) 0.0008(17) 0.0106(18) 0.0009(18)
C21 0.024(2) 0.020(2) 0.025(2) -0.0032(16) 0.0083(17) -0.0021(17)
C22 0.029(2) 0.035(3) 0.032(2) 0.0026(19) 0.010(2) -0.006(2)
C23 0.030(3) 0.050(3) 0.030(2) 0.005(2) 0.0044(19) -0.005(2)
C24 0.037(3) 0.034(3) 0.021(2) 0.0029(18) 0.0049(19) -0.004(2)
C25 0.041(3) 0.031(3) 0.027(2) -0.0046(18) 0.013(2) 0.002(2)
C26 0.062(3) 0.027(3) 0.035(2) -0.0111(19) 0.024(2) -0.005(2)
C27 0.040(3) 0.025(2) 0.036(2) 0.0007(19) 0.019(2) -0.001(2)
C28 0.024(2) 0.022(2) 0.0213(19) 0.0003(16) 0.0032(17) -0.0002(17)
C29 0.031(2) 0.017(2) 0.026(2) 0.0044(16) 0.0088(18) 0.0014(17)
C30 0.033(3) 0.025(2) 0.031(2) -0.0023(18) 0.009(2) -0.0004(19)
C31 0.033(3) 0.031(2) 0.038(2) -0.002(2) 0.017(2) -0.003(2)
C32 0.036(3) 0.026(2) 0.025(2) -0.0002(17) 0.0152(19) 0.0015(19)

loop_
_atom_type_symbol
_atom_type_description
_atom_type_scat_dispersion_real
_atom_type_scat_dispersion_imag
_atom_type_scat_source
C C 0.0033 0.0016 'International Tables Vol C Tables 4.2.6.8 and 6.1.1.4'
H H 0.0000 0.0000 'International Tables Vol C Tables 4.2.6.8 and 6.1.1.4'
N N 0.0061 0.0033 'International Tables Vol C Tables 4.2.6.8 and 6.1.1.4'
O O 0.0106 0.0060 'International Tables Vol C Tables 4.2.6.8 and 6.1.1.4'
Cl Cl 0.1484 0.1585 'International Tables Vol C Tables 4.2.6.8 and 6.1.1.4'
Ni Ni 0.3393 1.1124 'International Tables Vol C Tables 4.2.6.8 and 6.1.1.4'

loop_
_geom_angle_atom_site_label_1
_geom_angle_atom_site_label_2
_geom_angle_atom_site_label_3
_geom_angle
_geom_angle_site_symmetry_1
_geom_angle_site_symmetry_3
_geom_angle_publ_flag
N1 Ni1 N8 164.25(14) . 2_655 ?
N1 Ni1 N6 88.74(13) . . ?
N8 Ni1 N6 89.15(13) 2_655 . ?
N1 Ni1 N3 92.16(13) . 2_655 ?
N8 Ni1 N3 85.39(13) 2_655 2_655 ?
N6 Ni1 N3 163.01(13) . 2_655 ?
N1 Ni1 Cl1 96.81(10) . . ?
N8 Ni1 Cl1 98.94(10) 2_655 . ?
N6 Ni1 Cl1 97.64(10) . . ?
N3 Ni1 Cl1 99.10(10) 2_655 . ?
N1 Ni1 Ni2 81.48(10) . . ?
N8 Ni1 Ni2 82.77(10) 2_655 . ?
N6 Ni1 Ni2 81.43(9) . . ?
N3 Ni1 Ni2 81.93(9) 2_655 . ?
Cl1 Ni1 Ni2 178.05(4) . . ?
N7 Ni2 N7 89.85(19) 2_655 . ?
N7 Ni2 N2 90.26(14) 2_655 2_655 ?
N7 Ni2 N2 178.77(14) . 2_655 ?
N7 Ni2 N2 178.77(14) 2_655 . ?
N7 Ni2 N2 90.26(14) . . ?
N2 Ni2 N2 89.7(2) 2_655 . ?
N7 Ni2 Ni1 88.57(10) 2_655 . ?
N7 Ni2 Ni1 90.07(10) . . ?
N2 Ni2 Ni1 91.16(10) 2_655 . ?
N2 Ni2 Ni1 90.20(10) . . ?
N7 Ni2 Ni1 90.07(10) 2_655 2_655 ?
N7 Ni2 Ni1 88.57(10) . 2_655 ?
N2 Ni2 Ni1 90.20(10) 2_655 2_655 ?
N2 Ni2 Ni1 91.16(10) . 2_655 ?
Ni1 Ni2 Ni1 178.08(4) . 2_655 ?
C4 N1 C1 117.4(4) . . ?
C4 N1 Ni1 121.3(3) . . ?
C1 N1 Ni1 121.2(3) . . ?
C5 N2 C4 122.7(3) . . ?
C5 N2 Ni2 119.7(3) . . ?
C4 N2 Ni2 117.1(3) . . ?
C8 N3 C5 117.1(4) . . ?
C8 N3 Ni1 121.6(3) . 2_655 ?
C5 N3 Ni1 121.0(3) . 2_655 ?
C3 N4 C2 116.9(4) . . ?
C6 N5 C7 116.2(4) . . ?
C9 N6 C12 117.3(4) . . ?
C9 N6 Ni1 122.0(3) . . ?
C12 N6 Ni1 120.7(3) . . ?
C12 N7 C13 122.3(3) . . ?
C12 N7 Ni2 118.7(3) . . ?
C13 N7 Ni2 119.1(3) . . ?
C13 N8 C16 117.3(4) . . ?
C13 N8 Ni1 120.0(3) . 2_655 ?
C16 N8 Ni1 122.5(3) . 2_655 ?
C11 N9 C10 116.2(4) . . ?
C14 N10 C15 116.8(4) . . ?
N1 C1 C2 121.8(4) . . ?
N4 C2 C1 121.8(4) . . ?
N4 C3 C4 123.0(4) . . ?
N1 C4 N2 116.6(4) . . ?
N1 C4 C3 119.0(4) . . ?
N2 C4 C3 124.0(4) . . ?
N3 C5 N2 116.9(4) . . ?
N3 C5 C6 119.1(4) . . ?
N2 C5 C6 123.9(4) . . ?
N5 C6 C5 123.4(4) . . ?
N5 C7 C8 121.9(4) . . ?
N3 C8 C7 122.1(4) . . ?
N6 C9 C10 121.9(4) . . ?
N9 C10 C9 122.1(4) . . ?
N9 C11 C12 122.9(4) . . ?
N6 C12 N7 116.6(4) . . ?
N6 C12 C11 119.6(4) . . ?
N7 C12 C11 123.6(4) . . ?
N8 C13 N7 115.9(4) . . ?
N8 C13 C14 119.8(4) . . ?
N7 C13 C14 124.1(4) . . ?
N10 C14 C13 122.3(4) . . ?
N10 C15 C16 122.2(4) . . ?
N8 C16 C15 121.6(4) . . ?
N13 Ni3 N18 163.67(12) 2 2 ?
N13 Ni3 N16 86.25(13) 2 . ?
N18 Ni3 N16 89.53(13) 2 . ?
N13 Ni3 N11 92.38(13) 2 . ?
N18 Ni3 N11 87.52(13) 2 . ?
N16 Ni3 N11 164.64(12) . . ?
N13 Ni3 Cl2 97.66(9) 2 . ?
N18 Ni3 Cl2 98.55(9) 2 . ?
N16 Ni3 Cl2 98.14(9) . . ?
N11 Ni3 Cl2 97.21(9) . . ?
N13 Ni3 Ni4 82.17(9) 2 . ?
N18 Ni3 Ni4 81.63(8) 2 . ?
N16 Ni3 Ni4 82.20(8) . . ?
N11 Ni3 Ni4 82.46(8) . . ?
Cl2 Ni3 Ni4 179.62(4) . . ?
N12 Ni4 N12 89.5(2) . 2 ?
N12 Ni4 N17 90.69(14) . 2 ?
N12 Ni4 N17 179.19(13) 2 2 ?
N12 Ni4 N17 179.19(13) . . ?
N12 Ni4 N17 90.69(14) 2 . ?
N17 Ni4 N17 89.2(2) 2 . ?
N12 Ni4 Ni3 89.06(9) . 2 ?
N12 Ni4 Ni3 90.25(9) 2 2 ?
N17 Ni4 Ni3 90.55(9) 2 2 ?
N17 Ni4 Ni3 90.14(9) . 2 ?
N12 Ni4 Ni3 90.25(9) . . ?
N12 Ni4 Ni3 89.06(9) 2 . ?
N17 Ni4 Ni3 90.14(9) 2 . ?
N17 Ni4 Ni3 90.55(9) . . ?
Ni3 Ni4 Ni3 179.02(4) 2 . ?
C17 N11 C20 117.1(4) . . ?
C17 N11 Ni3 122.7(3) . . ?
C20 N11 Ni3 120.1(3) . . ?
C20 N12 C21 122.3(3) . . ?
C20 N12 Ni4 120.3(3) . . ?
C21 N12 Ni4 117.0(2) . . ?
C24 N13 C21 117.3(3) . . ?
C24 N13 Ni3 122.3(3) . 2 ?
C21 N13 Ni3 119.9(3) . 2 ?
C19 N14 C18 116.4(4) . . ?
C22 N15 C23 115.9(4) . . ?
C25 N16 C28 117.2(3) . . ?
C25 N16 Ni3 121.6(3) . . ?
C28 N16 Ni3 121.1(2) . . ?
C29 N17 C28 122.8(3) . . ?
C29 N17 Ni4 118.2(2) . . ?
C28 N17 Ni4 118.9(3) . . ?
C29 N18 C32 116.7(3) . . ?
C29 N18 Ni3 121.4(3) . 2 ?
C32 N18 Ni3 121.7(3) . 2 ?
C27 N19 C26 116.3(4) . . ?
C30 N20 C31 116.4(4) . . ?
N11 C17 C18 122.0(4) . . ?
N14 C18 C17 121.9(4) . . ?
N14 C19 C20 123.1(4) . . ?
N11 C20 N12 116.8(3) . . ?
N11 C20 C19 119.4(3) . . ?
N12 C20 C19 123.7(3) . . ?
N13 C21 N12 116.6(3) . . ?
N13 C21 C22 119.6(4) . . ?
N12 C21 C22 123.5(3) . . ?
N15 C22 C21 123.2(4) . . ?
N15 C23 C24 122.2(4) . . ?
N13 C24 C23 121.8(4) . . ?
N16 C25 C26 121.6(4) . . ?
N19 C26 C25 122.4(4) . . ?
N19 C27 C28 122.9(4) . . ?
N16 C28 N17 116.2(3) . . ?
N16 C28 C27 119.5(3) . . ?
N17 C28 C27 124.2(3) . . ?
N18 C29 N17 115.9(4) . . ?
N18 C29 C30 119.4(4) . . ?
N17 C29 C30 124.4(3) . . ?
N20 C30 C29 123.1(4) . . ?
N20 C31 C32 121.9(4) . . ?
N18 C32 C31 122.4(4) . . ?
C35 O1 C34 92.8(7) . . ?
O1 C34 C33 101.5(7) . . ?
O1 C35 C36 107.3(9) . . ?

loop_
_geom_bond_atom_site_label_1
_geom_bond_atom_site_label_2
_geom_bond_distance
_geom_bond_site_symmetry_2
_geom_bond_publ_flag
Ni1 N1 2.077(3) . ?
Ni1 N8 2.084(3) 2_655 ?
Ni1 N6 2.099(3) . ?
Ni1 N3 2.104(3) 2_655 ?
Ni1 Cl1 2.2934(12) . ?
Ni1 Ni2 2.4464(5) . ?
Ni2 N7 1.885(3) 2_655 ?
Ni2 N7 1.885(3) . ?
Ni2 N2 1.885(3) 2_655 ?
Ni2 N2 1.885(3) . ?
Ni2 Ni1 2.4464(5) 2_655 ?
N1 C4 1.350(5) . ?
N1 C1 1.355(5) . ?
N2 C5 1.368(5) . ?
N2 C4 1.378(5) . ?
N3 C8 1.346(5) . ?
N3 C5 1.356(5) . ?
N3 Ni1 2.104(3) 2_655 ?
N4 C3 1.316(5) . ?
N4 C2 1.343(6) . ?
N5 C6 1.327(5) . ?
N5 C7 1.344(6) . ?
N6 C9 1.334(5) . ?
N6 C12 1.347(5) . ?
N7 C12 1.371(5) . ?
N7 C13 1.381(5) . ?
N8 C13 1.353(5) . ?
N8 C16 1.353(5) . ?
N8 Ni1 2.084(3) 2_655 ?
N9 C11 1.317(5) . ?
N9 C10 1.344(5) . ?
N10 C14 1.333(5) . ?
N10 C15 1.342(6) . ?
C1 C2 1.372(6) . ?
C3 C4 1.422(6) . ?
C5 C6 1.406(6) . ?
C7 C8 1.371(6) . ?
C9 C10 1.372(6) . ?
C11 C12 1.410(6) . ?
C13 C14 1.406(6) . ?
C15 C16 1.366(6) . ?
Ni3 N13 2.081(3) 2 ?
Ni3 N18 2.082(3) 2 ?
Ni3 N16 2.092(3) . ?
Ni3 N11 2.108(3) . ?
Ni3 Cl2 2.3035(10) . ?
Ni3 Ni4 2.4393(5) . ?
Ni4 N12 1.887(3) . ?
Ni4 N12 1.887(3) 2 ?
Ni4 N17 1.889(3) 2 ?
Ni4 N17 1.889(3) . ?
Ni4 Ni3 2.4393(5) 2 ?
N11 C17 1.344(5) . ?
N11 C20 1.353(5) . ?
N12 C20 1.370(5) . ?
N12 C21 1.380(5) . ?
N13 C24 1.339(5) . ?
N13 C21 1.350(5) . ?
N13 Ni3 2.081(3) 2 ?
N14 C19 1.318(5) . ?
N14 C18 1.348(6) . ?
N15 C22 1.328(5) . ?
N15 C23 1.342(5) . ?
N16 C25 1.347(5) . ?
N16 C28 1.357(5) . ?
N17 C29 1.373(5) . ?
N17 C28 1.383(5) . ?
N18 C29 1.355(5) . ?
N18 C32 1.359(5) . ?
N18 Ni3 2.082(3) 2 ?
N19 C27 1.321(5) . ?
N19 C26 1.348(5) . ?
N20 C30 1.324(5) . ?
N20 C31 1.351(5) . ?
C17 C18 1.375(6) . ?
C19 C20 1.414(6) . ?
C21 C22 1.404(6) . ?
C23 C24 1.379(6) . ?
C25 C26 1.361(6) . ?
C27 C28 1.404(6) . ?
C29 C30 1.411(6) . ?
C31 C32 1.360(6) . ?
O1 C35 1.397(8) . ?
O1 C34 1.401(7) . ?
C33 C34 1.543(8) . ?
C35 C36 1.519(9) . ?
